data_4505364
loop_
_publ_author_name
'Timofeeva, Tatiana V.'
'Kinnibrugh, Tiffany'
'Borbulevych, Oleg Ya.'
'Averkiev, Boris B.'
'Nesterov, Vladimir N.'
'Sloan, Andreanne'
'Antipin, Mikhail Yu.'

_publ_section_title
;
 Vanishing Polymorphism of
 (2E)-2-Cyano-3-[4-(Diethylamino)phenyl]prop-2-enethioamide:&#x2009; X-ray
 Structural Study and Polymorph Prediction
;
_journal_issue 6
_journal_name_full 'Crystal Growth &amp; Design'
_journal_page_first 1265
_journal_paper_doi 10.1021/cg0497647
_journal_volume 4
_journal_year 2004
_chemical_formula_moiety 'C14 H17 N3 S'
_chemical_formula_sum 'C14 H17 N3 S'
_chemical_formula_weight 259.37
_chemical_name_systematic
;
 ?
;
_space_group_IT_number 14
_symmetry_cell_setting monoclinic
_symmetry_space_group_name_Hall '-P 2yn'
_symmetry_space_group_name_H-M 'P 1 21/n 1'
_atom_sites_solution_hydrogens geom
_atom_sites_solution_primary direct
_atom_sites_solution_secondary difmap
_audit_creation_method SHELXL-97
_cell_angle_alpha 90.00
_cell_angle_beta 93.97(3)
_cell_angle_gamma 90.00
_cell_formula_units_Z 4
_cell_length_a 9.1670(18)
_cell_length_b 13.023(3)
_cell_length_c 12.172(2)
_cell_measurement_reflns_used 24
_cell_measurement_temperature 295(2)
_cell_measurement_theta_max 12
_cell_measurement_theta_min 11
_cell_volume 1449.6(5)
_computing_cell_refinement 'Enraf-Nonius CAD4'
_computing_data_collection 'Enraf-Nonius CAD4 (Enraf-Nonuis, 1989)'
_computing_data_reduction 'Siemens SHELXTL (Sheldrick, 1994)'
_computing_molecular_graphics 'Siemens SHELXTL'
_computing_publication_material SHELXL97
_computing_structure_refinement 'SHELXL-97 (Sheldrick, 1997)'
_computing_structure_solution 'SHELXS-97 (Sheldrick, 1990)'
_diffrn_ambient_temperature 295(2)
_diffrn_measured_fraction_theta_full 0.985
_diffrn_measured_fraction_theta_max 0.985
_diffrn_measurement_device_type 'Enraf-Nonius CAD4'
_diffrn_measurement_method \q/2\q
_diffrn_radiation_monochromator graphite
_diffrn_radiation_source 'fine-focus sealed tube'
_diffrn_radiation_type MoK\a
_diffrn_radiation_wavelength 0.71073
_diffrn_reflns_av_R_equivalents 0.0272
_diffrn_reflns_av_sigmaI/netI 0.0197
_diffrn_reflns_limit_h_max 11
_diffrn_reflns_limit_h_min 0
_diffrn_reflns_limit_k_max 16
_diffrn_reflns_limit_k_min 0
_diffrn_reflns_limit_l_max 15
_diffrn_reflns_limit_l_min -15
_diffrn_reflns_number 3310
_diffrn_reflns_theta_full 26.97
_diffrn_reflns_theta_max 26.97
_diffrn_reflns_theta_min 2.29
_diffrn_standards_decay_% 3
_diffrn_standards_interval_count 97
_diffrn_standards_number 3
_exptl_absorpt_coefficient_mu 0.210
_exptl_absorpt_correction_type none
_exptl_crystal_colour darkred
_exptl_crystal_density_diffrn 1.188
_exptl_crystal_density_method 'not measured'
_exptl_crystal_description prism
_exptl_crystal_F_000 552
_exptl_crystal_size_max 0.50
_exptl_crystal_size_mid 0.30
_exptl_crystal_size_min 0.20
_refine_diff_density_max 0.211
_refine_diff_density_min -0.169
_refine_diff_density_rms 0.038
_refine_ls_extinction_method none
_refine_ls_goodness_of_fit_ref 1.028
_refine_ls_hydrogen_treatment constr
_refine_ls_matrix_type full
_refine_ls_number_parameters 165
_refine_ls_number_reflns 3117
_refine_ls_number_restraints 0
_refine_ls_restrained_S_all 1.028
_refine_ls_R_factor_all 0.0611
_refine_ls_R_factor_gt 0.0389
_refine_ls_shift/su_max 0.001
_refine_ls_shift/su_mean 0.000
_refine_ls_structure_factor_coef Fsqd
_refine_ls_weighting_details 'calc w=1/[\s^2^(Fo^2^)+(0.0700P)^2^+0.1900P] where P=(Fo^2^+2Fc^2^)/3'
_refine_ls_weighting_scheme calc
_refine_ls_wR_factor_gt 0.1060
_refine_ls_wR_factor_ref 0.1196
_reflns_number_gt 2319
_reflns_number_total 3117
_reflns_threshold_expression I>\2(I)
_cod_data_source_file cg0497647si20040920_042539.cif
_cod_data_source_block p21n
_cod_depositor_comments
;
The following automatic conversions were performed:

'_symmetry_cell_setting' value 'Monoclinic' changed to 'monoclinic'
according to /home/saulius/struct/CIF-dictionaries/cif_core.dic
dictionary named 'cif_core.dic' version 2.4.1 from 2010-06-29.

Automatic conversion script
Id: cif_fix_values 1715 2011-07-08 13:25:40Z adriana 
;
_cod_original_sg_symbol_H-M P21/n
_cod_database_code 4505364

loop_
_symmetry_equiv_pos_as_xyz
'x, y, z'
'-x+1/2, y+1/2, -z+1/2'
'-x, -y, -z'
'x-1/2, -y-1/2, z-1/2'

loop_
_atom_site_label
_atom_site_type_symbol
_atom_site_fract_x
_atom_site_fract_y
_atom_site_fract_z
_atom_site_U_iso_or_equiv
_atom_site_adp_type
_atom_site_occupancy
_atom_site_symmetry_multiplicity
_atom_site_calc_flag
_atom_site_refinement_flags
S1 S 0.08338(5) 0.35087(3) 0.92866(3) 0.05642(16) Uani 1 1 d .
N1 N 0.3091(2) 0.24155(11) 0.72958(14) 0.0678(4) Uani 1 1 d .
N2 N 0.09039(18) 0.54174(10) 0.85959(12) 0.0572(4) Uani 1 1 d .
H2A H 0.1107 0.5882 0.8128 0.069 Uiso 1 1 calc R
H2B H 0.0496 0.5585 0.9185 0.069 Uiso 1 1 calc R
N3 N 0.38314(17) 0.47949(11) 0.22218(12) 0.0567(4) Uani 1 1 d .
C1 C 0.24137(19) 0.47803(12) 0.54410(14) 0.0504(4) Uani 1 1 d .
C2 C 0.1954(2) 0.55293(14) 0.46559(15) 0.0669(5) Uani 1 1 d .
H2C H 0.1329 0.6046 0.4862 0.080 Uiso 1 1 calc R
C3 C 0.2389(2) 0.55271(15) 0.36094(16) 0.0686(5) Uani 1 1 d .
H3A H 0.2022 0.6022 0.3113 0.082 Uiso 1 1 calc R
C4 C 0.33829(19) 0.47901(13) 0.32649(14) 0.0512(4) Uani 1 1 d .
C5 C 0.38956(19) 0.40579(12) 0.40596(13) 0.0522(4) Uani 1 1 d .
H5A H 0.4575 0.3570 0.3870 0.063 Uiso 1 1 calc R
C6 C 0.34196(19) 0.40490(12) 0.50954(14) 0.0507(4) Uani 1 1 d .
H6A H 0.3768 0.3546 0.5589 0.061 Uiso 1 1 calc R
C7 C 0.18519(18) 0.48490(12) 0.65035(14) 0.0489(4) Uani 1 1 d .
H7A H 0.1342 0.5453 0.6615 0.059 Uiso 1 1 calc R
C8 C 0.19164(17) 0.42017(11) 0.73892(12) 0.0437(3) Uani 1 1 d .
C9 C 0.25687(18) 0.32042(11) 0.73483(13) 0.0489(4) Uani 1 1 d .
C10 C 0.12202(17) 0.44417(11) 0.84085(12) 0.0438(3) Uani 1 1 d .
C11 C 0.3110(2) 0.54299(15) 0.13461(15) 0.0632(5) Uani 1 1 d .
H11A H 0.2101 0.5541 0.1508 0.076 Uiso 1 1 calc R
H11B H 0.3107 0.5060 0.0654 0.076 Uiso 1 1 calc R
C12 C 0.3839(3) 0.64551(18) 0.1218(2) 0.0905(7) Uani 1 1 d .
H12A H 0.3321 0.6836 0.0639 0.136 Uiso 1 1 calc R
H12B H 0.4831 0.6351 0.1037 0.136 Uiso 1 1 calc R
H12C H 0.3830 0.6832 0.1895 0.136 Uiso 1 1 calc R
C13 C 0.4912(2) 0.40611(13) 0.18762(15) 0.0567(4) Uani 1 1 d .
H13A H 0.5623 0.3930 0.2487 0.068 Uiso 1 1 calc R
H13B H 0.5424 0.4357 0.1282 0.068 Uiso 1 1 calc R
C14 C 0.4223(3) 0.30574(16) 0.14940(18) 0.0747(6) Uani 1 1 d .
H14D H 0.4959 0.2618 0.1223 0.112 Uiso 1 1 calc R
H14A H 0.3479 0.3187 0.0916 0.112 Uiso 1 1 calc R
H14B H 0.3794 0.2729 0.2100 0.112 Uiso 1 1 calc R

loop_
_atom_site_aniso_label
_atom_site_aniso_U_11
_atom_site_aniso_U_22
_atom_site_aniso_U_33
_atom_site_aniso_U_23
_atom_site_aniso_U_13
_atom_site_aniso_U_12
S1 0.0811(3) 0.0367(2) 0.0530(3) 0.00203(16) 0.0160(2) -0.00362(19)
N1 0.0897(11) 0.0407(7) 0.0755(10) 0.0004(7) 0.0234(8) 0.0095(7)
N2 0.0839(10) 0.0330(6) 0.0578(8) -0.0031(6) 0.0275(7) -0.0028(6)
N3 0.0664(9) 0.0521(8) 0.0529(8) 0.0043(6) 0.0132(7) 0.0087(7)
C1 0.0582(9) 0.0389(8) 0.0552(9) 0.0026(6) 0.0117(7) 0.0050(7)
C2 0.0844(13) 0.0522(10) 0.0669(11) 0.0132(8) 0.0258(10) 0.0285(9)
C3 0.0871(14) 0.0571(10) 0.0641(11) 0.0202(9) 0.0225(10) 0.0274(10)
C4 0.0576(9) 0.0447(8) 0.0522(9) 0.0033(7) 0.0106(7) 0.0053(7)
C5 0.0599(10) 0.0418(8) 0.0558(9) -0.0008(7) 0.0111(7) 0.0114(7)
C6 0.0606(9) 0.0409(8) 0.0511(8) 0.0043(6) 0.0069(7) 0.0098(7)
C7 0.0550(9) 0.0368(7) 0.0559(9) -0.0020(6) 0.0114(7) 0.0044(6)
C8 0.0496(8) 0.0326(7) 0.0495(8) -0.0048(6) 0.0065(6) -0.0020(6)
C9 0.0580(9) 0.0373(7) 0.0523(9) -0.0029(6) 0.0091(7) -0.0013(7)
C10 0.0492(8) 0.0350(7) 0.0477(8) -0.0039(6) 0.0057(6) -0.0050(6)
C11 0.0675(11) 0.0686(11) 0.0533(10) 0.0052(8) 0.0034(8) 0.0006(9)
C12 0.1055(18) 0.0750(15) 0.0912(16) 0.0263(12) 0.0081(14) -0.0015(13)
C13 0.0610(10) 0.0567(10) 0.0537(9) -0.0056(7) 0.0124(8) 0.0008(8)
C14 0.0892(14) 0.0587(11) 0.0746(13) -0.0130(10) -0.0065(11) -0.0013(10)

loop_
_atom_type_symbol
_atom_type_description
_atom_type_scat_dispersion_real
_atom_type_scat_dispersion_imag
_atom_type_scat_source
C C 0.0033 0.0016 'International Tables Vol C Tables 4.2.6.8 and 6.1.1.4'
H H 0.0000 0.0000 'International Tables Vol C Tables 4.2.6.8 and 6.1.1.4'
N N 0.0061 0.0033 'International Tables Vol C Tables 4.2.6.8 and 6.1.1.4'
S S 0.1246 0.1234 'International Tables Vol C Tables 4.2.6.8 and 6.1.1.4'

loop_
_geom_angle_atom_site_label_1
_geom_angle_atom_site_label_2
_geom_angle_atom_site_label_3
_geom_angle
C10 N2 H2A 120.0
C10 N2 H2B 120.0
H2A N2 H2B 120.0
C4 N3 C13 121.38(14)
C4 N3 C11 121.96(15)
C13 N3 C11 116.09(14)
C6 C1 C2 115.85(15)
C6 C1 C7 126.66(15)
C2 C1 C7 117.47(15)
C3 C2 C1 122.70(16)
C3 C2 H2C 118.7
C1 C2 H2C 118.7
C2 C3 C4 121.20(16)
C2 C3 H3A 119.4
C4 C3 H3A 119.4
N3 C4 C3 121.22(15)
N3 C4 C5 122.21(15)
C3 C4 C5 116.56(15)
C6 C5 C4 121.72(15)
C6 C5 H5A 119.1
C4 C5 H5A 119.1
C5 C6 C1 121.89(15)
C5 C6 H6A 119.1
C1 C6 H6A 119.1
C8 C7 C1 132.64(14)
C8 C7 H7A 113.7
C1 C7 H7A 113.7
C7 C8 C9 121.83(14)
C7 C8 C10 122.54(13)
C9 C8 C10 115.44(13)
N1 C9 C8 178.72(18)
N2 C10 C8 117.54(13)
N2 C10 S1 121.84(12)
C8 C10 S1 120.62(11)
N3 C11 C12 113.17(18)
N3 C11 H11A 108.9
C12 C11 H11A 108.9
N3 C11 H11B 108.9
C12 C11 H11B 108.9
H11A C11 H11B 107.8
C11 C12 H12A 109.5
C11 C12 H12B 109.5
H12A C12 H12B 109.5
C11 C12 H12C 109.5
H12A C12 H12C 109.5
H12B C12 H12C 109.5
N3 C13 C14 112.22(16)
N3 C13 H13A 109.2
C14 C13 H13A 109.2
N3 C13 H13B 109.2
C14 C13 H13B 109.2
H13A C13 H13B 107.9
C13 C14 H14D 109.5
C13 C14 H14A 109.5
H14D C14 H14A 109.5
C13 C14 H14B 109.5
H14D C14 H14B 109.5
H14A C14 H14B 109.5

loop_
_geom_bond_atom_site_label_1
_geom_bond_atom_site_label_2
_geom_bond_distance
S1 C10 1.6724(15)
N1 C9 1.137(2)
N2 C10 1.3265(19)
N2 H2A 0.8600
N2 H2B 0.8600
N3 C4 1.361(2)
N3 C13 1.459(2)
N3 C11 1.470(2)
C1 C6 1.410(2)
C1 C2 1.409(2)
C1 C7 1.428(2)
C2 C3 1.361(3)
C2 H2C 0.9300
C3 C4 1.407(2)
C3 H3A 0.9300
C4 C5 1.415(2)
C5 C6 1.362(2)
C5 H5A 0.9300
C6 H6A 0.9300
C7 C8 1.367(2)
C7 H7A 0.9300
C8 C9 1.432(2)
C8 C10 1.468(2)
C11 C12 1.506(3)
C11 H11A 0.9700
C11 H11B 0.9700
C12 H12A 0.9600
C12 H12B 0.9600
C12 H12C 0.9600
C13 C14 1.511(3)
C13 H13A 0.9700
C13 H13B 0.9700
C14 H14D 0.9600
C14 H14A 0.9600
C14 H14B 0.9600

loop_
_geom_torsion_atom_site_label_1
_geom_torsion_atom_site_label_2
_geom_torsion_atom_site_label_3
_geom_torsion_atom_site_label_4
_geom_torsion
C6 C1 C2 C3 3.1(3)
C7 C1 C2 C3 -178.4(2)
C1 C2 C3 C4 -2.7(4)
C13 N3 C4 C3 177.20(18)
C11 N3 C4 C3 -11.8(3)
C13 N3 C4 C5 -2.1(3)
C11 N3 C4 C5 168.81(17)
C2 C3 C4 N3 -179.2(2)
C2 C3 C4 C5 0.2(3)
N3 C4 C5 C6 -178.81(17)
C3 C4 C5 C6 1.8(3)
C4 C5 C6 C1 -1.3(3)
C2 C1 C6 C5 -1.1(3)
C7 C1 C6 C5 -179.45(17)
C6 C1 C7 C8 -11.1(3)
C2 C1 C7 C8 170.62(19)
C1 C7 C8 C9 -4.3(3)
C1 C7 C8 C10 -179.10(17)
C7 C8 C10 N2 -20.1(2)
C9 C8 C10 N2 164.82(16)
C7 C8 C10 S1 159.37(13)
C9 C8 C10 S1 -15.71(19)
C4 N3 C11 C12 94.2(2)
C13 N3 C11 C12 -94.4(2)
C4 N3 C13 C14 85.6(2)
C11 N3 C13 C14 -85.9(2)

loop_
_cod_related_entry_id
_cod_related_entry_database
_cod_related_entry_code
1 ChemSpider 590349
